data_2005887
loop_
_publ_author_name
'Lis, T.'

_publ_section_title
;
 Phosphonoacetic Acid (H~3~AP) and its Salts KH~2~AP.H~2~ O,
 (NH~4~)H~2~AP, LiH~2~AP, NaH~2~AP.2H~2~ O, K~2~HAP, (NH~4~)~2~HAP,
 Na~2~HAP.2H~2~ O, (NH~4~)~3~AP.2H~2~ O and Na~3~AP.10H~2~O
;
_journal_issue 1
_journal_name_full 'Acta Crystallographica Section C'
_journal_page_first 28
_journal_page_last 42
_journal_paper_doi 10.1107/S0108270196009390
_journal_volume 53
_journal_year 1997
_chemical_formula_moiety '2(N H4) 1+, (C2 H3 O5 P) 2-'
_chemical_formula_sum 'C2 H11 N2 O5 P'
_chemical_formula_weight 174.10
_chemical_name_systematic
;
diammonium phosphonoacetate
;
_space_group_IT_number 14
_symmetry_cell_setting monoclinic
_symmetry_space_group_name_Hall '-P 2ybc'
_symmetry_space_group_name_H-M 'P 1 21/c 1'
_cell_angle_alpha 90.
_cell_angle_beta 93.89(7)
_cell_angle_gamma 90.
_cell_formula_units_Z 4
_cell_length_a 9.568(7)
_cell_length_b 10.407(9)
_cell_length_c 7.087(6)
_cell_measurement_reflns_used 73
_cell_measurement_temperature 150(2)
_cell_measurement_theta_max 12
_cell_measurement_theta_min 9
_cell_volume 704.1(10)
_computing_cell_refinement 'Kuma KM4 software 1989'
_computing_data_collection 'Kuma KM4 software 1989'
_computing_data_reduction 'Kuma KM4 software 1989'
_computing_molecular_graphics 'ORTEPII (Johnson, 1976)'
_computing_structure_refinement 'SHELXL-93 (Sheldrick, 1993)'
_computing_structure_solution 'SHELXS-86 (Sheldrick, 1990)'
_diffrn_ambient_temperature 150(2)
_diffrn_measurement_device 'Kuma KM4 automatic diffractometer'
_diffrn_measurement_method '\w/2\q scans'
_diffrn_radiation_monochromator graphite
_diffrn_radiation_source 'fine-focus sealed tube'
_diffrn_radiation_type MoK\a
_diffrn_radiation_wavelength 0.71073
_diffrn_reflns_av_R_equivalents 0.0329
_diffrn_reflns_av_sigmaI/netI 0.0139
_diffrn_reflns_limit_h_max 12
_diffrn_reflns_limit_h_min 0
_diffrn_reflns_limit_k_max 14
_diffrn_reflns_limit_k_min 0
_diffrn_reflns_limit_l_max 9
_diffrn_reflns_limit_l_min -9
_diffrn_reflns_number 1750
_diffrn_reflns_theta_max 30
_diffrn_reflns_theta_min 2
_diffrn_standards_decay_% 5
_diffrn_standards_interval_count 100
_diffrn_standards_number 3
_exptl_absorpt_coefficient_mu 0.364
_exptl_absorpt_correction_type none
_exptl_crystal_colour colorless
_exptl_crystal_density_diffrn 1.642(3)
_exptl_crystal_density_meas 1.623
_exptl_crystal_density_method 'flotation at room temperature in CCl~4~/CHBr~2~CHBr~2~'
_exptl_crystal_description 'large blocks'
_exptl_crystal_F_000 368
_exptl_crystal_size_max 0.7
_exptl_crystal_size_mid 0.5
_exptl_crystal_size_min 0.4
_refine_diff_density_max 0.66
_refine_diff_density_min -0.37
_refine_ls_extinction_method none
_refine_ls_goodness_of_fit_all 1.100
_refine_ls_goodness_of_fit_obs 1.123
_refine_ls_hydrogen_treatment refall
_refine_ls_matrix_type full
_refine_ls_number_parameters 135
_refine_ls_number_reflns 1610
_refine_ls_number_restraints 0
_refine_ls_restrained_S_all 1.093
_refine_ls_restrained_S_obs 1.123
_refine_ls_R_factor_all 0.0390
_refine_ls_R_factor_obs 0.0352
_refine_ls_shift/esd_max 0.099
_refine_ls_shift/esd_mean 0.010
_refine_ls_structure_factor_coef Fsqd
_refine_ls_weighting_details 'w = 1/[\s^2^(Fo^2^)+(0.07P)^2^+0.17P] where P=(Fo^2^+2Fc^2^)/3'
_refine_ls_weighting_scheme calc
_refine_ls_wR_factor_all 0.0955
_refine_ls_wR_factor_obs 0.0928
_reflns_number_observed 1492
_reflns_number_total 1652
_reflns_observed_criterion >2sigma(I)
_cod_data_source_file mu1260.cif
_cod_data_source_block VIII
_cod_depositor_comments
;
The following automatic conversions were performed:

'_refine_ls_weighting_scheme' value 'calc w =
1/[\s^2^(Fo^2^)+(0.07P)^2^+0.17P] where P=(Fo^2^+2Fc^2^)/3' was
changed to 'calc'. New tag '_refine_ls_weighting_details' was
created. The value of the new tag was set to 'w =
1/[\s^2^(Fo^2^)+(0.07P)^2^+0.17P] where P=(Fo^2^+2Fc^2^)/3'.

Automatic conversion script
Id: cif_fix_values 3143 2015-03-26 13:38:13Z robertas 
;
_cod_original_sg_symbol_H-M 'P 21/c'
_cod_database_code 2005887

loop_
_symmetry_equiv_pos_as_xyz
'x, y, z'
'-x, y+1/2, -z+1/2'
'-x, -y, -z'
'x, -y-1/2, z-1/2'

loop_
_atom_site_aniso_label
_atom_site_aniso_U_11
_atom_site_aniso_U_22
_atom_site_aniso_U_33
_atom_site_aniso_U_12
_atom_site_aniso_U_13
_atom_site_aniso_U_23
P 0.0097(2) 0.0090(2) 0.0086(2) 0.00002(10) 0.00123(14) 0.00036(9)
O1 0.0171(5) 0.0097(4) 0.0125(4) 0.0015(3) 0.0007(4) -0.0011(3)
O2 0.0147(5) 0.0191(5) 0.0118(4) -0.0037(4) 0.0035(4) 0.0010(3)
O3 0.0117(5) 0.0129(4) 0.0166(5) 0.0010(4) -0.0007(4) 0.0030(3)
O4 0.0126(5) 0.0150(4) 0.0142(4) 0.0015(4) 0.0026(4) -0.0004(3)
O5 0.0163(5) 0.0131(4) 0.0144(5) 0.0001(4) 0.0005(4) 0.0038(3)
C1 0.0132(6) 0.0112(5) 0.0068(5) -0.0022(5) -0.0005(4) -0.0020(4)
C2 0.0116(6) 0.0121(5) 0.0100(5) -0.0014(5) 0.0012(5) -0.0004(4)
N1 0.0141(5) 0.0140(5) 0.0110(5) -0.0014(5) 0.0020(4) 0.0005(4)
N2 0.0152(5) 0.0133(5) 0.0106(5) -0.0004(4) 0.0010(4) -0.0006(4)

loop_
_atom_site_label
_atom_site_occupancy
_atom_site_fract_x
_atom_site_fract_y
_atom_site_fract_z
_atom_site_U_iso_or_equiv
_atom_site_thermal_displace_type
_atom_site_calc_flag
_atom_site_type_symbol
P 1 0.71832(3) 0.45949(3) 0.66623(4) 0.0091(2) Uani d P
O1 1 0.71877(10) 0.60317(9) 0.69181(13) 0.0131(3) Uani d O
O2 1 0.60652(10) 0.38501(10) 0.75680(13) 0.0151(3) Uani d O
O3 1 0.86572(10) 0.40379(9) 0.74022(13) 0.0138(3) Uani d O
O4 1 0.92890(10) 0.43331(9) 0.29683(14) 0.0139(3) Uani d O
O5 1 0.78431(10) 0.59854(9) 0.23840(13) 0.0146(3) Uani d O
C1 1 0.81117(14) 0.48926(12) 0.3066(2) 0.0104(3) Uani d C
C2 1 0.70156(13) 0.42244(12) 0.4146(2) 0.0112(3) Uani d C
N1 1 0.43822(13) 0.21651(11) 0.5332(2) 0.0130(3) Uani d N
N2 1 0.94581(13) 0.77476(11) 0.4801(2) 0.0130(3) Uani d N
H3 1 0.9279(30) 0.4515(25) 0.7330(38) 0.039(7) Uiso d H
H2 1 0.7093(19) 0.3350(20) 0.4016(28) 0.015(5) Uiso d H
H20 1 0.6108(22) 0.4529(17) 0.3690(30) 0.016(5) Uiso d H
H11 1 0.4862(20) 0.1660(18) 0.4596(28) 0.014(4) Uiso d H
H12 1 0.3925(20) 0.1682(18) 0.6036(29) 0.017(5) Uiso d H
H13 1 0.4979(24) 0.2706(22) 0.5999(32) 0.028(6) Uiso d H
H14 1 0.3797(23) 0.2676(23) 0.4602(33) 0.029(6) Uiso d H
H21 1 0.9972(23) 0.8220(21) 0.4107(33) 0.024(5) Uiso d H
H22 1 0.8967(22) 0.8225(20) 0.5564(32) 0.023(5) Uiso d H
H23 1 0.9954(24) 0.7120(20) 0.5411(33) 0.027(5) Uiso d H
H24 1 0.8914(22) 0.7297(22) 0.4074(32) 0.025(5) Uiso d H

loop_
_atom_type_symbol
_atom_type_description
_atom_type_scat_dispersion_real
_atom_type_scat_dispersion_imag
_atom_type_scat_source
C C 0.0033 0.0016 'International Tables Vol C Tables 4.2.6.8 and 6.1.1.4'
H H 0.0000 0.0000 'International Tables Vol C Tables 4.2.6.8 and 6.1.1.4'
N N 0.0061 0.0033 'International Tables Vol C Tables 4.2.6.8 and 6.1.1.4'
O O 0.0106 0.0060 'International Tables Vol C Tables 4.2.6.8 and 6.1.1.4'
P P 0.1023 0.0942 'International Tables Vol C Tables 4.2.6.8 and 6.1.1.4'

loop_
_geom_angle_atom_site_label_1
_geom_angle_atom_site_label_2
_geom_angle_atom_site_label_3
_geom_angle_site_symmetry_1
_geom_angle_site_symmetry_3
_geom_angle
_geom_angle_publ_flag
O1 P O2 . . 117.20(10) no
O1 P O3 . . 109.20(10) no
O2 P O3 . . 108.30(10) no
O1 P C2 . . 109.10(10) no
O2 P C2 . . 107.00(10) no
O3 P C2 . . 105.30(10) no
C1 C2 P . . 112.40(10) no
O4 C1 C2 . . 117.7(2) no
O5 C1 C2 . . 118.8(2) no
O5 C1 O4 . . 123.5(2) no
P O2 H13 . . 116.9(7) ?
P O2 N1 . . 118.75(7) ?
H13 O2 N1 . . 2.0(7) ?
P O3 O4 . 3_766 112.80(7) ?
P O3 H3 . . 114.3(19) ?
O4 O3 H3 3_766 . 2.(2) ?
C1 O5 H24 . . 107.3(6) ?
C1 O5 N2 . . 105.06(10) ?
H24 O5 N2 . . 2.7(6) ?
C1 C2 H2 . . 110.0(12) ?
P C2 H2 . . 107.8(13) ?
C1 C2 H20 . . 108.8(12) ?
P C2 H20 . . 106.1(12) ?
H2 C2 H20 . . 111.8(16) ?
O2 N1 O1 . 2_646 100.66(7) ?
O2 N1 O2 . 4_565 107.09(7) ?
O1 N1 O2 2_646 4_565 133.09(7) ?
O2 N1 O1 . 3_666 99.60(8) ?
O1 N1 O1 2_646 3_666 112.49(7) ?
O2 N1 O1 4_565 3_666 99.40(7) ?
O2 N1 H11 . . 113.7(12) ?
O1 N1 H11 2_646 . 118.8(12) ?
O2 N1 H11 4_565 . 14.3(12) ?
O1 N1 H11 3_666 . 109.7(12) ?
O2 N1 H12 . . 109.7(13) ?
O1 N1 H12 2_646 . 11.7(13) ?
O2 N1 H12 4_565 . 121.8(13) ?
O1 N1 H12 3_666 . 116.6(13) ?
H11 N1 H12 . . 107.5(17) ?
O2 N1 H13 . . 4.2(14) ?
O1 N1 H13 2_646 . 104.2(14) ?
O2 N1 H13 4_565 . 103.0(14) ?
O1 N1 H13 3_666 . 99.9(14) ?
H11 N1 H13 . . 109.8(18) ?
H12 N1 H13 . . 113.0(19) ?
O2 N1 H14 . . 105.3(15) ?
O1 N1 H14 2_646 . 107.7(14) ?
O2 N1 H14 4_565 . 100.5(14) ?
O1 N1 H14 3_666 . 6.6(14) ?
H11 N1 H14 . . 109.5(19) ?
H12 N1 H14 . . 111.0(19) ?
H13 N1 H14 . . 105.9(19) ?
O5 N2 O5 4_576 . 112.94(7) ?
O5 N2 O4 4_576 2_755 116.60(8) ?
O5 N2 O4 . 2_755 100.96(7) ?
O5 N2 O4 4_576 3_766 102.80(7) ?
O5 N2 O4 . 3_766 91.95(8) ?
O4 N2 O4 2_755 3_766 128.59(7) ?
O5 N2 H21 4_576 . 117.4(14) ?
O5 N2 H21 . . 108.9(14) ?
O4 N2 H21 2_755 . 10.5(14) ?
O4 N2 H21 3_766 . 120.2(14) ?
O5 N2 H22 4_576 . 5.9(13) ?
O5 N2 H22 . . 115.6(13) ?
O4 N2 H22 2_755 . 110.7(13) ?
O4 N2 H22 3_766 . 107.6(14) ?
H21 N2 H22 . . 111.7(19) ?
O5 N2 H23 4_576 . 108.9(14) ?
O5 N2 H23 . . 93.9(14) ?
O4 N2 H23 2_755 . 120.8(14) ?
O4 N2 H23 3_766 . 7.8(14) ?
H21 N2 H23 . . 112.(2) ?
H22 N2 H23 . . 113.(2) ?
O5 N2 H24 4_576 . 108.3(14) ?
O5 N2 H24 . . 6.6(14) ?
O4 N2 H24 2_755 . 99.7(15) ?
O4 N2 H24 3_766 . 97.6(15) ?
H21 N2 H24 . . 108.(2) ?
H22 N2 H24 . . 111.(2) ?
H23 N2 H24 . . 100.(2) ?

loop_
_geom_bond_atom_site_label_1
_geom_bond_atom_site_label_2
_geom_bond_site_symmetry_2
_geom_bond_distance
_geom_bond_publ_flag
P O1 . 1.506(2) no
P O2 . 1.500(2) no
P O3 . 1.581(2) no
P C2 . 1.821(2) no
C1 C2 . 1.509(2) no
O4 C1 . 1.274(2) no
O5 C1 . 1.255(2) no
O2 H13 . 1.89(2) ?
O2 N1 . 2.799(2) ?
O3 O4 3_766 2.622(2) ?
O3 H3 . 0.78(3) ?
O5 H24 . 2.04(2) ?
O5 N2 . 2.885(2) ?
C2 H2 . 0.92(2) ?
C2 H20 . 0.96(2) ?
N1 O1 2_646 2.801(2) ?
N1 O2 4_565 2.824(2) ?
N1 O1 3_666 2.828(2) ?
N1 H11 . 0.89(2) ?
N1 H12 . 0.85(2) ?
N1 H13 . 0.91(2) ?
N1 H14 . 0.91(2) ?
N2 O5 4_576 2.804(2) ?
N2 O4 2_755 2.886(2) ?
N2 O4 3_766 2.893(2) ?
N2 H21 . 0.87(2) ?
N2 H22 . 0.89(2) ?
N2 H23 . 0.90(2) ?
N2 H24 . 0.85(2) ?

loop_
_geom_torsion_atom_site_label_1
_geom_torsion_atom_site_label_2
_geom_torsion_atom_site_label_3
_geom_torsion_atom_site_label_4
_geom_torsion
_geom_torsion_publ_flag
O1 P C2 C1 53.7(2) no
O2 P C2 C1 -178.60(10) no
O3 P C2 C1 -63.4(2) no
O4 C1 C2 P 86.7(2) no
O5 C1 C2 P -90.3(2) no
